data_4128485
loop_
_publ_author_name
'Hadlington, Terrance J.'
'Szilv\'asi, Tibor'
'Driess, Matthias'

_publ_section_title
;
 Versatile Tautomerization of EH<sub>2</sub>-Substituted Silylenes (E = N,
 P, As) in the Coordination Sphere of Nickel.
;
_journal_issue 7
_journal_name_full 'Journal of the American Chemical Society'
_journal_page_first 3304
_journal_page_last 3314
_journal_paper_doi 10.1021/jacs.9b00159
_journal_volume 141
_journal_year 2019
_chemical_formula_moiety 'C37 H69 As Cl N5 Ni Si2'
_chemical_formula_sum 'C37 H69 As Cl N5 Ni Si2'
_chemical_formula_weight 809.23
_space_group_crystal_system monoclinic
_space_group_IT_number 14
_space_group_name_Hall '-P 2yn'
_space_group_name_H-M_alt 'P 1 21/n 1'
_atom_sites_solution_hydrogens mixed
_audit_creation_method SHELXL-2016/6
_cell_angle_alpha 90
_cell_angle_beta 101.039(2)
_cell_angle_gamma 90
_cell_formula_units_Z 8
_cell_length_a 30.2685(5)
_cell_length_b 9.9287(2)
_cell_length_c 30.4291(7)
_cell_measurement_reflns_used 7036
_cell_measurement_temperature 150(2)
_cell_measurement_theta_max 72.6300
_cell_measurement_theta_min 2.2940
_cell_volume 8975.6(3)
_computing_cell_refinement 'CrysAlisPro 1.171.38.46 (Rigaku OD, 2015)'
_computing_data_collection 'CrysAlisPro 1.171.38.46 (Rigaku OD, 2015)'
_computing_data_reduction 'CrysAlisPro 1.171.38.46 (Rigaku OD, 2015)'
_computing_structure_refinement 'SHELXL-2016/6 (Sheldrick, 2016)'
_diffrn_ambient_temperature 150(2)
_diffrn_detector_area_resol_mean 10.5435
_diffrn_measured_fraction_theta_full 0.998
_diffrn_measured_fraction_theta_max 0.993
_diffrn_measurement_device_type 'SuperNova, Single source at offset, Atlas'
_diffrn_measurement_method '\w scans'
_diffrn_radiation_type CuK\a
_diffrn_radiation_wavelength 1.54184
_diffrn_reflns_av_R_equivalents 0.0647
_diffrn_reflns_av_unetI/netI 0.0870
_diffrn_reflns_Laue_measured_fraction_full 0.998
_diffrn_reflns_Laue_measured_fraction_max 0.993
_diffrn_reflns_limit_h_max 32
_diffrn_reflns_limit_h_min -36
_diffrn_reflns_limit_k_max 11
_diffrn_reflns_limit_k_min -12
_diffrn_reflns_limit_l_max 37
_diffrn_reflns_limit_l_min -35
_diffrn_reflns_number 35072
_diffrn_reflns_point_group_measured_fraction_full 0.998
_diffrn_reflns_point_group_measured_fraction_max 0.993
_diffrn_reflns_theta_full 67.684
_diffrn_reflns_theta_max 69.993
_diffrn_reflns_theta_min 2.959
_diffrn_source 'micro-focus sealed X-ray tube'
_exptl_absorpt_coefficient_mu 2.716
_exptl_absorpt_correction_T_max 1.00000
_exptl_absorpt_correction_T_min 0.14571
_exptl_absorpt_correction_type multi-scan
_exptl_absorpt_process_details
;
CrysAlisPro 1.171.38.46 (Rigaku Oxford Diffraction, 2015)
Empirical absorption correction using spherical harmonics,
 implemented in SCALE3 ABSPACK scaling algorithm.
;
_exptl_crystal_colour orange
_exptl_crystal_density_diffrn 1.198
_exptl_crystal_description rod
_exptl_crystal_F_000 3456
_exptl_crystal_size_max 0.138
_exptl_crystal_size_mid 0.111
_exptl_crystal_size_min 0.065
_refine_diff_density_max 0.884
_refine_diff_density_min -0.769
_refine_diff_density_rms 0.071
_refine_ls_extinction_method none
_refine_ls_goodness_of_fit_ref 0.998
_refine_ls_hydrogen_treatment mixed
_refine_ls_matrix_type full
_refine_ls_number_parameters 903
_refine_ls_number_reflns 16874
_refine_ls_number_restraints 0
_refine_ls_restrained_S_all 0.998
_refine_ls_R_factor_all 0.0890
_refine_ls_R_factor_gt 0.0517
_refine_ls_shift/su_max 0.001
_refine_ls_shift/su_mean 0.000
_refine_ls_structure_factor_coef Fsqd
_refine_ls_weighting_details 'w=1/[\s^2^(Fo^2^)+(0.0391P)^2^] where P=(Fo^2^+2Fc^2^)/3'
_refine_ls_weighting_scheme calc
_refine_ls_wR_factor_gt 0.1087
_refine_ls_wR_factor_ref 0.1298
_reflns_Friedel_coverage 0.000
_reflns_number_gt 11109
_reflns_number_total 16874
_reflns_threshold_expression 'I > 2\s(I)'
_cod_data_source_file ja9b00159_si_002.cif
_cod_data_source_block compound_4
_cod_original_sg_symbol_H-M 'P 21/n'
_cod_database_code 4128485
_shelx_shelxl_version_number 2016/6
_shelx_space_group_comment
;
The symmetry employed for this shelxl refinement is uniquely defined
by the following loop, which should always be used as a source of
symmetry information in preference to the above space-group names.
They are only intended as comments.
;

loop_
_space_group_symop_operation_xyz
'x, y, z'
'-x+1/2, y+1/2, -z+1/2'
'-x, -y, -z'
'x-1/2, -y-1/2, z-1/2'

loop_
_atom_site_label
_atom_site_type_symbol
_atom_site_fract_x
_atom_site_fract_y
_atom_site_fract_z
_atom_site_U_iso_or_equiv
_atom_site_adp_type
_atom_site_occupancy
_atom_site_site_symmetry_order
_atom_site_calc_flag
_atom_site_refinement_flags_posn
_atom_site_refinement_flags_adp
As1 As 0.58039(2) 0.23052(5) 0.18618(2) 0.04507(13) Uani 1 1 d . .
As2 As 0.82520(2) -0.23977(5) -0.06126(2) 0.03752(11) Uani 1 1 d . .
Ni1 Ni 0.63078(2) 0.39398(6) 0.17323(2) 0.03002(15) Uani 1 1 d . .
Ni2 Ni 0.80696(2) -0.10785(6) -0.00488(2) 0.03165(15) Uani 1 1 d . .
Si2 Si 0.87843(3) -0.11538(11) -0.08978(4) 0.0358(2) Uani 1 1 d . .
Cl1 Cl 0.68741(3) 0.53162(10) 0.16363(3) 0.0379(2) Uani 1 1 d . .
Cl2 Cl 0.76872(4) -0.00045(12) 0.04059(4) 0.0504(3) Uani 1 1 d . .
Si3 Si 0.46083(3) 0.12465(14) 0.21031(5) 0.0460(3) Uani 1 1 d . .
Si4 Si 0.90957(4) -0.06087(12) -0.17576(4) 0.0411(3) Uani 1 1 d . .
Si1 Si 0.51106(3) 0.33651(13) 0.16520(5) 0.0429(3) Uani 1 1 d . .
N2 N 0.63826(9) 0.5270(3) 0.26027(11) 0.0329(7) Uani 1 1 d . .
N4 N 0.59990(10) 0.4455(3) 0.07695(12) 0.0373(8) Uani 1 1 d . .
N9 N 0.83500(12) 0.1546(3) -0.03119(12) 0.0424(8) Uani 1 1 d . .
N8 N 0.78932(10) -0.3536(3) 0.04479(12) 0.0358(8) Uani 1 1 d . .
N1 N 0.46556(9) 0.2289(3) 0.16555(11) 0.0336(7) Uani 1 1 d . .
N7 N 0.85680(9) -0.2792(3) 0.06566(12) 0.0365(8) Uani 1 1 d . .
N6 N 0.89049(10) -0.1757(3) -0.14021(11) 0.0325(7) Uani 1 1 d . .
N3 N 0.67835(10) 0.3481(3) 0.26396(11) 0.0323(7) Uani 1 1 d . .
N5 N 0.63897(10) 0.2643(4) 0.08921(13) 0.0413(9) Uani 1 1 d . .
N10 N 0.77566(11) 0.0912(3) -0.07742(12) 0.0396(8) Uani 1 1 d . .
C22 C 0.69870(13) 0.2274(4) 0.24764(15) 0.0387(9) Uani 1 1 d . .
H22 H 0.683209 0.214089 0.215840 0.046 Uiso 1 1 calc R U
C53 C 0.81802(11) -0.2580(4) 0.03514(14) 0.0337(9) Uani 1 1 d . .
C17 C 0.68850(12) 0.4071(4) 0.30647(14) 0.0362(9) Uani 1 1 d . .
C65 C 0.82433(17) 0.2570(4) -0.06245(17) 0.0499(12) Uani 1 1 d . .
C1 C 0.43172(12) 0.2208(4) 0.12511(14) 0.0364(9) Uani 1 1 d . .
C66 C 0.78754(17) 0.2184(5) -0.09151(17) 0.0515(12) Uani 1 1 d . .
C18 C 0.66308(12) 0.5208(4) 0.30368(14) 0.0363(9) Uani 1 1 d . .
C23 C 0.74852(12) 0.2480(5) 0.24685(17) 0.0457(11) Uani 1 1 d . .
H23A H 0.752029 0.325663 0.227935 0.069 Uiso 1 1 calc R U
H23B H 0.760482 0.167274 0.234736 0.069 Uiso 1 1 calc R U
H23C H 0.765035 0.264316 0.277359 0.069 Uiso 1 1 calc R U
C27 C 0.61914(11) 0.3627(4) 0.11016(15) 0.0348(9) Uani 1 1 d . .
C38 C 0.88993(12) -0.3179(4) -0.14951(13) 0.0326(9) Uani 1 1 d . .
C55 C 0.85168(13) -0.3840(4) 0.09497(15) 0.0399(10) Uani 1 1 d . .
C16 C 0.64813(11) 0.4221(4) 0.23564(13) 0.0302(8) Uani 1 1 d . .
C54 C 0.80944(12) -0.4321(4) 0.08131(15) 0.0373(9) Uani 1 1 d . .
C6 C 0.43738(15) 0.1320(5) 0.09023(18) 0.0496(11) Uani 1 1 d . .
C32 C 0.52745(12) 0.5705(5) 0.05767(17) 0.0492(12) Uani 1 1 d . .
H32A H 0.528833 0.611948 0.028744 0.074 Uiso 1 1 calc R U
H32B H 0.507693 0.623848 0.072934 0.074 Uiso 1 1 calc R U
H32C H 0.515545 0.478761 0.052842 0.074 Uiso 1 1 calc R U
C28 C 0.60912(12) 0.4029(5) 0.03564(15) 0.0470(12) Uani 1 1 d . .
C43 C 0.92767(13) -0.3971(4) -0.13049(15) 0.0409(10) Uani 1 1 d . .
C44 C 0.81219(13) -0.2968(5) -0.19901(16) 0.0448(11) Uani 1 1 d . .
H44 H 0.815235 -0.204461 -0.185618 0.054 Uiso 1 1 calc R U
C19 C 0.60428(12) 0.6292(4) 0.24050(16) 0.0396(10) Uani 1 1 d . .
H19 H 0.591537 0.597744 0.209441 0.048 Uiso 1 1 calc R U
C39 C 0.85301(13) -0.3774(4) -0.17758(14) 0.0373(9) Uani 1 1 d . .
C26 C 0.66381(15) 0.6264(4) 0.33898(16) 0.0476(11) Uani 1 1 d . .
H26A H 0.681491 0.594021 0.367395 0.071 Uiso 1 1 calc R U
H26B H 0.632955 0.645397 0.342674 0.071 Uiso 1 1 calc R U
H26C H 0.677450 0.708928 0.329956 0.071 Uiso 1 1 calc R U
C59 C 0.89690(11) -0.1943(4) 0.06619(17) 0.0429(11) Uani 1 1 d . .
H59 H 0.890307 -0.139021 0.038229 0.051 Uiso 1 1 calc R U
C64 C 0.80509(13) 0.0502(4) -0.04025(14) 0.0368(9) Uani 1 1 d . .
C56 C 0.74353(12) -0.3666(5) 0.01776(16) 0.0446(11) Uani 1 1 d . .
H56 H 0.739304 -0.290534 -0.004179 0.054 Uiso 1 1 calc R U
C2 C 0.39241(13) 0.3005(5) 0.12060(16) 0.0455(11) Uani 1 1 d . .
C41 C 0.89114(16) -0.5933(4) -0.16836(19) 0.0567(13) Uani 1 1 d . .
H41 H 0.891618 -0.686749 -0.174919 0.068 Uiso 1 1 calc R U
C67 C 0.86968(15) 0.1545(5) 0.00988(17) 0.0489(11) Uani 1 1 d . .
H67 H 0.868842 0.063245 0.023597 0.059 Uiso 1 1 calc R U
C42 C 0.92717(16) -0.5336(5) -0.14056(18) 0.0532(12) Uani 1 1 d . .
H42 H 0.952371 -0.587355 -0.127950 0.064 Uiso 1 1 calc R U
C31 C 0.60057(13) 0.6967(4) 0.08408(19) 0.0532(13) Uani 1 1 d . .
H31A H 0.630845 0.688114 0.102328 0.080 Uiso 1 1 calc R U
H31B H 0.584707 0.771096 0.095470 0.080 Uiso 1 1 calc R U
H31C H 0.602815 0.714745 0.052926 0.080 Uiso 1 1 calc R U
C33 C 0.66486(13) 0.1561(4) 0.11471(18) 0.0490(12) Uani 1 1 d . .
H33 H 0.656299 0.156537 0.144863 0.059 Uiso 1 1 calc R U
C24 C 0.69004(15) 0.1001(4) 0.27288(19) 0.0545(13) Uani 1 1 d . .
H24A H 0.709303 0.100514 0.302698 0.082 Uiso 1 1 calc R U
H24B H 0.696886 0.020654 0.256288 0.082 Uiso 1 1 calc R U
H24C H 0.658385 0.097514 0.275863 0.082 Uiso 1 1 calc R U
C35 C 0.71512(13) 0.1826(5) 0.12288(18) 0.0504(12) Uani 1 1 d . .
H35A H 0.725733 0.176931 0.094462 0.076 Uiso 1 1 calc R U
H35B H 0.730786 0.115210 0.143757 0.076 Uiso 1 1 calc R U
H35C H 0.721323 0.272724 0.135698 0.076 Uiso 1 1 calc R U
C62 C 0.78651(15) -0.5440(4) 0.10130(17) 0.0514(12) Uani 1 1 d . .
H62A H 0.808786 -0.593858 0.122846 0.077 Uiso 1 1 calc R U
H62B H 0.772110 -0.604982 0.077512 0.077 Uiso 1 1 calc R U
H62C H 0.763652 -0.506172 0.116623 0.077 Uiso 1 1 calc R U
C7 C 0.38780(14) 0.4074(5) 0.15436(18) 0.0521(12) Uani 1 1 d . .
H7 H 0.409258 0.385796 0.182764 0.063 Uiso 1 1 calc R U
C30 C 0.57456(12) 0.5656(4) 0.08647(15) 0.0396(10) Uani 1 1 d . .
H30 H 0.570464 0.556584 0.118171 0.048 Uiso 1 1 calc R U
C71 C 0.73437(17) -0.0346(6) -0.14341(18) 0.0642(14) Uani 1 1 d . .
H71A H 0.731022 0.043915 -0.163297 0.096 Uiso 1 1 calc R U
H71B H 0.708892 -0.095804 -0.152654 0.096 Uiso 1 1 calc R U
H71C H 0.762477 -0.081488 -0.145118 0.096 Uiso 1 1 calc R U
C69 C 0.85899(18) 0.2549(5) 0.04397(18) 0.0642(14) Uani 1 1 d . .
H69A H 0.861780 0.346690 0.032958 0.096 Uiso 1 1 calc R U
H69B H 0.880117 0.242646 0.072408 0.096 Uiso 1 1 calc R U
H69C H 0.828183 0.240284 0.048573 0.096 Uiso 1 1 calc R U
C29 C 0.63392(13) 0.2914(5) 0.04351(17) 0.0489(12) Uani 1 1 d . .
C47 C 0.96830(13) -0.3390(5) -0.09983(18) 0.0501(12) Uani 1 1 d . .
H47 H 0.963259 -0.240096 -0.096880 0.060 Uiso 1 1 calc R U
C3 C 0.35863(16) 0.2803(6) 0.0827(2) 0.0641(15) Uani 1 1 d . .
H3 H 0.331479 0.330412 0.079808 0.077 Uiso 1 1 calc R U
C21 C 0.56485(13) 0.6322(5) 0.26561(18) 0.0560(13) Uani 1 1 d . .
H21A H 0.554781 0.539922 0.269576 0.084 Uiso 1 1 calc R U
H21B H 0.539953 0.684177 0.248288 0.084 Uiso 1 1 calc R U
H21C H 0.574666 0.674265 0.294986 0.084 Uiso 1 1 calc R U
C25 C 0.71981(15) 0.3484(5) 0.34571(17) 0.0516(12) Uani 1 1 d . .
H25A H 0.721349 0.408031 0.371636 0.077 Uiso 1 1 calc R U
H25B H 0.749878 0.339087 0.338546 0.077 Uiso 1 1 calc R U
H25C H 0.708759 0.259724 0.352709 0.077 Uiso 1 1 calc R U
C46 C 0.76822(14) -0.3578(5) -0.1901(2) 0.0600(14) Uani 1 1 d . .
H46A H 0.764178 -0.448020 -0.203311 0.090 Uiso 1 1 calc R U
H46B H 0.742868 -0.300441 -0.203589 0.090 Uiso 1 1 calc R U
H46C H 0.769493 -0.363849 -0.157748 0.090 Uiso 1 1 calc R U
C51 C 0.95355(16) 0.0491(5) -0.14149(18) 0.0600(14) Uani 1 1 d . .
H51A H 0.940013 0.101051 -0.120077 0.090 Uiso 1 1 calc R U
H51B H 0.965729 0.110941 -0.161279 0.090 Uiso 1 1 calc R U
H51C H 0.977874 -0.007188 -0.125207 0.090 Uiso 1 1 calc R U
C50 C 0.93499(17) -0.1517(5) -0.21853(17) 0.0607(14) Uani 1 1 d . .
H50A H 0.963089 -0.194995 -0.203923 0.091 Uiso 1 1 calc R U
H50B H 0.941307 -0.087521 -0.240995 0.091 Uiso 1 1 calc R U
H50C H 0.913933 -0.220429 -0.233131 0.091 Uiso 1 1 calc R U
C70 C 0.73548(13) 0.0112(5) -0.09583(17) 0.0475(11) Uani 1 1 d . .
H70 H 0.737020 -0.072203 -0.077153 0.057 Uiso 1 1 calc R U
C40 C 0.85428(16) -0.5151(4) -0.18659(17) 0.0502(12) Uani 1 1 d . .
H40 H 0.829346 -0.556050 -0.205610 0.060 Uiso 1 1 calc R U
C45 C 0.80988(18) -0.2823(6) -0.24954(19) 0.0710(16) Uani 1 1 d . .
H45A H 0.837161 -0.237317 -0.254950 0.107 Uiso 1 1 calc R U
H45B H 0.783442 -0.228497 -0.262543 0.107 Uiso 1 1 calc R U
H45C H 0.807543 -0.371667 -0.263430 0.107 Uiso 1 1 calc R U
C20 C 0.62475(15) 0.7660(4) 0.2357(2) 0.0603(15) Uani 1 1 d . .
H20A H 0.634303 0.806437 0.265360 0.090 Uiso 1 1 calc R U
H20B H 0.602369 0.824152 0.217320 0.090 Uiso 1 1 calc R U
H20C H 0.650873 0.755940 0.221264 0.090 Uiso 1 1 calc R U
C60 C 0.93870(14) -0.2756(5) 0.0633(2) 0.0655(16) Uani 1 1 d . .
H60A H 0.950932 -0.315073 0.092593 0.098 Uiso 1 1 calc R U
H60B H 0.961307 -0.216534 0.054202 0.098 Uiso 1 1 calc R U
H60C H 0.930859 -0.347619 0.041135 0.098 Uiso 1 1 calc R U
C57 C 0.73887(18) -0.4973(5) -0.0095(2) 0.0692(15) Uani 1 1 d . .
H57A H 0.761895 -0.499816 -0.028123 0.104 Uiso 1 1 calc R U
H57B H 0.708930 -0.501029 -0.028632 0.104 Uiso 1 1 calc R U
H57C H 0.742795 -0.574559 0.010941 0.104 Uiso 1 1 calc R U
C52 C 0.86247(17) 0.0474(5) -0.20436(19) 0.0606(13) Uani 1 1 d . .
H52A H 0.839862 -0.008679 -0.223344 0.091 Uiso 1 1 calc R U
H52B H 0.874099 0.114360 -0.222898 0.091 Uiso 1 1 calc R U
H52C H 0.848671 0.093401 -0.181884 0.091 Uiso 1 1 calc R U
C15 C 0.40106(14) 0.0736(6) 0.20683(19) 0.0649(15) Uani 1 1 d . .
H15A H 0.382331 0.154176 0.206759 0.097 Uiso 1 1 calc R U
H15B H 0.398546 0.017350 0.232699 0.097 Uiso 1 1 calc R U
H15C H 0.390838 0.022501 0.179207 0.097 Uiso 1 1 calc R U
C37 C 0.65346(16) 0.2093(6) 0.01070(19) 0.0698(17) Uani 1 1 d . .
H37A H 0.635778 0.126738 0.003620 0.105 Uiso 1 1 calc R U
H37B H 0.684664 0.185811 0.023721 0.105 Uiso 1 1 calc R U
H37C H 0.652726 0.261556 -0.016754 0.105 Uiso 1 1 calc R U
C5 C 0.40305(19) 0.1209(6) 0.0528(2) 0.0683(15) Uani 1 1 d . .
H5 H 0.407154 0.063628 0.028862 0.082 Uiso 1 1 calc R U
C63 C 0.88605(14) -0.4302(6) 0.13380(19) 0.0620(15) Uani 1 1 d . .
H63A H 0.872231 -0.493709 0.151793 0.093 Uiso 1 1 calc R U
H63B H 0.897772 -0.352439 0.152257 0.093 Uiso 1 1 calc R U
H63C H 0.910771 -0.474742 0.122914 0.093 Uiso 1 1 calc R U
C14 C 0.48093(18) 0.2209(6) 0.26273(18) 0.0747(17) Uani 1 1 d . .
H14A H 0.512993 0.241490 0.265358 0.112 Uiso 1 1 calc R U
H14B H 0.476514 0.166963 0.288513 0.112 Uiso 1 1 calc R U
H14C H 0.463869 0.305064 0.261958 0.112 Uiso 1 1 calc R U
C58 C 0.70797(13) -0.3511(6) 0.04635(18) 0.0673(16) Uani 1 1 d . .
H58A H 0.708392 -0.430317 0.065654 0.101 Uiso 1 1 calc R U
H58B H 0.678263 -0.342834 0.026962 0.101 Uiso 1 1 calc R U
H58C H 0.714273 -0.270197 0.064936 0.101 Uiso 1 1 calc R U
C8 C 0.40107(19) 0.5472(5) 0.1375(2) 0.0690(15) Uani 1 1 d . .
H8A H 0.432319 0.544247 0.133187 0.104 Uiso 1 1 calc R U
H8B H 0.398066 0.616396 0.159729 0.104 Uiso 1 1 calc R U
H8C H 0.381176 0.568956 0.109031 0.104 Uiso 1 1 calc R U
C36 C 0.59363(15) 0.4747(6) -0.00750(17) 0.0665(16) Uani 1 1 d . .
H36A H 0.609038 0.437620 -0.030345 0.100 Uiso 1 1 calc R U
H36B H 0.600598 0.570848 -0.003521 0.100 Uiso 1 1 calc R U
H36C H 0.561057 0.462941 -0.017049 0.100 Uiso 1 1 calc R U
C34 C 0.65240(17) 0.0162(5) 0.0950(2) 0.079(2) Uani 1 1 d . .
H34A H 0.619649 0.009815 0.085488 0.119 Uiso 1 1 calc R U
H34B H 0.662828 -0.052590 0.117674 0.119 Uiso 1 1 calc R U
H34C H 0.666749 0.001882 0.069071 0.119 Uiso 1 1 calc R U
C61 C 0.90373(17) -0.0954(6) 0.1044(2) 0.0703(16) Uani 1 1 d . .
H61A H 0.875827 -0.044976 0.104050 0.106 Uiso 1 1 calc R U
H61B H 0.927943 -0.032709 0.101288 0.106 Uiso 1 1 calc R U
H61C H 0.911871 -0.144152 0.132832 0.106 Uiso 1 1 calc R U
C9 C 0.34014(17) 0.4172(6) 0.1651(2) 0.083(2) Uani 1 1 d . .
H9A H 0.318812 0.444544 0.138152 0.124 Uiso 1 1 calc R U
H9B H 0.340039 0.483944 0.188791 0.124 Uiso 1 1 calc R U
H9C H 0.331288 0.329175 0.175177 0.124 Uiso 1 1 calc R U
C48 C 0.97394(17) -0.4031(6) -0.05252(18) 0.0677(15) Uani 1 1 d . .
H48A H 0.946302 -0.389832 -0.040755 0.102 Uiso 1 1 calc R U
H48B H 0.999222 -0.360237 -0.032464 0.102 Uiso 1 1 calc R U
H48C H 0.979869 -0.499739 -0.054508 0.102 Uiso 1 1 calc R U
C74 C 0.7637(2) 0.2924(6) -0.1320(2) 0.0830(19) Uani 1 1 d . .
H74A H 0.777743 0.380687 -0.133542 0.125 Uiso 1 1 calc R U
H74B H 0.731974 0.304474 -0.129978 0.125 Uiso 1 1 calc R U
H74C H 0.765622 0.240473 -0.158933 0.125 Uiso 1 1 calc R U
C10 C 0.48036(17) 0.0530(6) 0.0918(2) 0.0753(18) Uani 1 1 d . .
H10 H 0.499335 0.064453 0.122337 0.090 Uiso 1 1 calc R U
C4 C 0.36341(18) 0.1907(6) 0.0495(2) 0.0748(17) Uani 1 1 d . .
H4 H 0.339581 0.177195 0.024631 0.090 Uiso 1 1 calc R U
C73 C 0.8517(2) 0.3844(5) -0.0625(2) 0.0795(19) Uani 1 1 d . .
H73A H 0.839577 0.437479 -0.089290 0.119 Uiso 1 1 calc R U
H73B H 0.883112 0.360938 -0.062678 0.119 Uiso 1 1 calc R U
H73C H 0.850114 0.437375 -0.035707 0.119 Uiso 1 1 calc R U
C49 C 1.01143(15) -0.3582(6) -0.1183(2) 0.0755(18) Uani 1 1 d . .
H49A H 1.015745 -0.454139 -0.123662 0.113 Uiso 1 1 calc R U
H49B H 1.037152 -0.324179 -0.096542 0.113 Uiso 1 1 calc R U
H49C H 1.009030 -0.308445 -0.146460 0.113 Uiso 1 1 calc R U
C68 C 0.91728(17) 0.1731(6) 0.0009(2) 0.0731(17) Uani 1 1 d . .
H68A H 0.921645 0.114002 -0.023662 0.110 Uiso 1 1 calc R U
H68B H 0.939227 0.150272 0.027970 0.110 Uiso 1 1 calc R U
H68C H 0.921485 0.267091 -0.007237 0.110 Uiso 1 1 calc R U
C72 C 0.69263(17) 0.0851(6) -0.0905(2) 0.083(2) Uani 1 1 d . .
H72A H 0.694783 0.111557 -0.059106 0.124 Uiso 1 1 calc R U
H72B H 0.666638 0.025620 -0.099461 0.124 Uiso 1 1 calc R U
H72C H 0.688946 0.165718 -0.109423 0.124 Uiso 1 1 calc R U
C13 C 0.49468(19) -0.0322(6) 0.2129(3) 0.092(2) Uani 1 1 d . .
H13A H 0.482433 -0.089762 0.187359 0.138 Uiso 1 1 calc R U
H13B H 0.493480 -0.080138 0.240841 0.138 Uiso 1 1 calc R U
H13C H 0.525990 -0.009315 0.212041 0.138 Uiso 1 1 calc R U
C12 C 0.5068(2) 0.1093(9) 0.0574(3) 0.134(4) Uani 1 1 d . .
H12A H 0.487787 0.106460 0.027504 0.201 Uiso 1 1 calc R U
H12B H 0.533797 0.054667 0.057773 0.201 Uiso 1 1 calc R U
H12C H 0.515550 0.202633 0.065141 0.201 Uiso 1 1 calc R U
C11 C 0.4710(3) -0.0952(7) 0.0844(4) 0.162(5) Uani 1 1 d . .
H11A H 0.452468 -0.127318 0.105307 0.243 Uiso 1 1 calc R U
H11B H 0.499534 -0.144845 0.089339 0.243 Uiso 1 1 calc R U
H11C H 0.454996 -0.109867 0.053564 0.243 Uiso 1 1 calc R U
H1B H 0.5029(13) 0.381(4) 0.1209(16) 0.050 Uiso 1 1 d . .
H1A H 0.5063(13) 0.451(4) 0.1941(16) 0.050 Uiso 1 1 d . .
H1C H 0.5802(13) 0.252(4) 0.2365(16) 0.050 Uiso 1 1 d . .
H2B H 0.8641(13) 0.019(4) -0.1010(15) 0.050 Uiso 1 1 d . .
H2C H 0.8637(13) -0.311(4) -0.0368(15) 0.050 Uiso 1 1 d . .
H2A H 0.9183(13) -0.099(4) -0.0566(15) 0.050 Uiso 1 1 d . .

loop_
_atom_site_aniso_label
_atom_site_aniso_U_11
_atom_site_aniso_U_22
_atom_site_aniso_U_33
_atom_site_aniso_U_23
_atom_site_aniso_U_13
_atom_site_aniso_U_12
As1 0.02529(19) 0.0431(3) 0.0691(4) -0.0011(3) 0.0147(2) -0.00622(18)
As2 0.0426(2) 0.0319(3) 0.0417(3) -0.0025(2) 0.0171(2) -0.00012(19)
Ni1 0.0219(3) 0.0303(4) 0.0390(4) -0.0059(3) 0.0088(3) -0.0019(2)
Ni2 0.0327(3) 0.0306(4) 0.0347(4) 0.0022(3) 0.0140(3) 0.0050(3)
Si2 0.0373(5) 0.0337(6) 0.0394(6) -0.0085(5) 0.0146(5) -0.0029(4)
Cl1 0.0296(4) 0.0430(6) 0.0420(5) -0.0061(5) 0.0089(4) -0.0113(4)
Cl2 0.0590(6) 0.0557(7) 0.0434(6) 0.0056(5) 0.0275(5) 0.0227(5)
Si3 0.0306(5) 0.0546(8) 0.0550(8) 0.0129(6) 0.0136(5) 0.0007(5)
Si4 0.0470(6) 0.0382(7) 0.0407(7) -0.0019(5) 0.0152(5) -0.0058(5)
Si1 0.0289(5) 0.0415(7) 0.0591(8) -0.0013(6) 0.0108(5) -0.0061(5)
N2 0.0281(14) 0.0339(19) 0.0386(19) -0.0029(15) 0.0113(14) -0.0008(13)
N4 0.0261(14) 0.042(2) 0.043(2) -0.0128(17) 0.0035(14) -0.0056(14)
N9 0.062(2) 0.0313(19) 0.039(2) -0.0061(16) 0.0204(18) -0.0014(17)
N8 0.0286(14) 0.039(2) 0.042(2) 0.0058(16) 0.0128(14) 0.0031(14)
N1 0.0230(13) 0.0391(19) 0.0397(19) -0.0017(16) 0.0086(13) -0.0030(13)
N7 0.0253(14) 0.038(2) 0.048(2) 0.0061(17) 0.0115(14) 0.0049(13)
N6 0.0344(15) 0.0294(18) 0.0357(19) -0.0067(15) 0.0119(14) -0.0008(13)
N3 0.0313(14) 0.0302(18) 0.0366(19) -0.0034(15) 0.0097(14) -0.0010(13)
N5 0.0346(16) 0.043(2) 0.048(2) -0.0164(18) 0.0123(16) -0.0064(15)
N10 0.0519(18) 0.0322(19) 0.036(2) 0.0052(16) 0.0116(16) 0.0097(16)
C22 0.0394(19) 0.031(2) 0.045(3) -0.0011(19) 0.0076(18) 0.0044(17)
C53 0.0293(17) 0.033(2) 0.043(2) 0.0025(18) 0.0179(17) 0.0073(16)
C17 0.0342(18) 0.039(2) 0.037(2) 0.0019(19) 0.0090(17) -0.0058(17)
C65 0.083(3) 0.022(2) 0.050(3) 0.004(2) 0.025(3) -0.001(2)
C1 0.0293(17) 0.038(2) 0.041(2) 0.0035(19) 0.0060(17) -0.0051(16)
C66 0.075(3) 0.031(2) 0.051(3) 0.002(2) 0.019(3) 0.009(2)
C18 0.0363(19) 0.037(2) 0.037(2) -0.0055(19) 0.0106(17) -0.0064(17)
C23 0.0308(18) 0.050(3) 0.057(3) -0.004(2) 0.0114(19) 0.0059(18)
C27 0.0199(15) 0.037(2) 0.048(3) -0.0079(19) 0.0076(16) -0.0068(15)
C38 0.0335(18) 0.032(2) 0.035(2) -0.0074(17) 0.0135(17) -0.0032(16)
C55 0.0359(19) 0.042(3) 0.044(2) 0.011(2) 0.0128(18) 0.0121(18)
C16 0.0235(15) 0.034(2) 0.035(2) -0.0035(17) 0.0100(15) 0.0011(15)
C54 0.0355(18) 0.037(2) 0.042(2) 0.0120(19) 0.0138(18) 0.0092(17)
C6 0.050(2) 0.040(3) 0.056(3) -0.009(2) 0.003(2) -0.006(2)
C32 0.0308(19) 0.056(3) 0.056(3) 0.004(2) -0.004(2) -0.0029(19)
C28 0.0282(18) 0.077(3) 0.035(2) -0.014(2) 0.0036(17) -0.009(2)
C43 0.0391(19) 0.040(2) 0.047(3) -0.002(2) 0.0168(19) 0.0087(18)
C44 0.041(2) 0.047(3) 0.044(3) -0.010(2) 0.0038(19) -0.0083(19)
C19 0.0289(17) 0.040(2) 0.050(3) -0.003(2) 0.0078(18) 0.0056(16)
C39 0.0408(19) 0.035(2) 0.039(2) -0.0054(19) 0.0143(18) -0.0043(17)
C26 0.055(2) 0.049(3) 0.042(3) -0.012(2) 0.017(2) -0.005(2)
C59 0.0234(16) 0.047(3) 0.058(3) 0.003(2) 0.0071(18) 0.0000(17)
C64 0.043(2) 0.032(2) 0.041(2) -0.0081(18) 0.0203(19) 0.0014(17)
C56 0.0334(19) 0.055(3) 0.045(3) 0.005(2) 0.0074(19) -0.0096(19)
C2 0.0340(19) 0.050(3) 0.053(3) 0.010(2) 0.008(2) 0.0000(19)
C41 0.071(3) 0.026(2) 0.078(4) -0.014(2) 0.027(3) 0.005(2)
C67 0.060(3) 0.036(3) 0.053(3) -0.010(2) 0.018(2) -0.007(2)
C42 0.058(3) 0.038(3) 0.066(3) -0.003(2) 0.017(3) 0.012(2)
C31 0.038(2) 0.043(3) 0.076(4) 0.001(3) 0.005(2) -0.0088(19)
C33 0.040(2) 0.035(2) 0.076(4) -0.015(2) 0.021(2) -0.0011(19)
C24 0.055(2) 0.029(2) 0.081(4) 0.007(2) 0.018(3) 0.003(2)
C35 0.038(2) 0.046(3) 0.070(3) -0.015(2) 0.017(2) 0.0019(19)
C62 0.056(2) 0.045(3) 0.058(3) 0.015(2) 0.023(2) 0.004(2)
C7 0.044(2) 0.058(3) 0.057(3) 0.011(3) 0.016(2) 0.015(2)
C30 0.0287(17) 0.043(3) 0.046(3) -0.002(2) 0.0038(18) -0.0027(17)
C71 0.066(3) 0.070(4) 0.052(3) -0.007(3) 0.000(3) 0.005(3)
C69 0.080(3) 0.063(4) 0.051(3) -0.024(3) 0.017(3) -0.009(3)
C29 0.035(2) 0.060(3) 0.053(3) -0.024(2) 0.010(2) -0.010(2)
C47 0.0340(19) 0.054(3) 0.063(3) -0.005(3) 0.010(2) 0.0076(19)
C3 0.047(2) 0.068(4) 0.069(4) 0.008(3) -0.009(2) 0.006(2)
C21 0.033(2) 0.073(4) 0.064(3) -0.013(3) 0.015(2) 0.010(2)
C25 0.056(2) 0.046(3) 0.050(3) 0.005(2) 0.002(2) -0.006(2)
C46 0.042(2) 0.057(3) 0.078(4) -0.005(3) 0.003(2) -0.006(2)
C51 0.061(3) 0.058(3) 0.063(3) 0.005(3) 0.017(3) -0.021(2)
C50 0.075(3) 0.064(3) 0.053(3) 0.001(3) 0.035(3) -0.008(3)
C70 0.038(2) 0.053(3) 0.052(3) 0.005(2) 0.010(2) 0.007(2)
C40 0.058(3) 0.039(3) 0.055(3) -0.013(2) 0.016(2) -0.008(2)
C45 0.071(3) 0.085(4) 0.052(3) 0.002(3) -0.001(3) -0.005(3)
C20 0.046(2) 0.037(3) 0.097(5) 0.002(3) 0.009(3) 0.003(2)
C60 0.034(2) 0.077(4) 0.089(4) 0.004(3) 0.023(3) 0.007(2)
C57 0.068(3) 0.062(4) 0.073(4) 0.001(3) 0.004(3) -0.017(3)
C52 0.077(3) 0.044(3) 0.057(3) 0.013(3) 0.006(3) -0.006(3)
C15 0.044(2) 0.083(4) 0.069(4) 0.024(3) 0.014(2) -0.013(2)
C37 0.056(3) 0.089(4) 0.069(4) -0.046(3) 0.021(3) -0.006(3)
C5 0.082(4) 0.060(4) 0.056(3) -0.016(3) -0.003(3) -0.008(3)
C63 0.040(2) 0.077(4) 0.069(4) 0.021(3) 0.010(2) 0.019(2)
C14 0.064(3) 0.113(5) 0.047(3) 0.012(3) 0.010(3) -0.014(3)
C58 0.029(2) 0.115(5) 0.060(3) 0.025(3) 0.014(2) 0.001(2)
C8 0.084(4) 0.059(4) 0.066(4) 0.001(3) 0.020(3) 0.014(3)
C36 0.042(2) 0.113(5) 0.043(3) -0.008(3) 0.005(2) 0.000(3)
C34 0.057(3) 0.039(3) 0.143(7) -0.036(4) 0.021(4) -0.012(2)
C61 0.060(3) 0.069(4) 0.083(4) -0.023(3) 0.014(3) -0.013(3)
C9 0.059(3) 0.104(5) 0.094(5) 0.015(4) 0.034(3) 0.033(3)
C48 0.056(3) 0.089(4) 0.054(3) 0.005(3) 0.000(3) 0.006(3)
C74 0.111(5) 0.058(4) 0.075(4) 0.033(3) 0.006(4) 0.012(3)
C10 0.059(3) 0.084(4) 0.081(4) -0.037(4) 0.007(3) 0.014(3)
C4 0.065(3) 0.074(4) 0.071(4) -0.001(3) -0.024(3) -0.003(3)
C73 0.134(5) 0.029(3) 0.078(4) 0.004(3) 0.028(4) -0.020(3)
C49 0.043(2) 0.092(5) 0.094(5) -0.004(4) 0.019(3) 0.004(3)
C68 0.064(3) 0.076(4) 0.082(4) -0.035(4) 0.020(3) -0.019(3)
C72 0.055(3) 0.097(5) 0.101(5) -0.003(4) 0.031(3) 0.023(3)
C13 0.075(4) 0.070(4) 0.139(7) 0.044(4) 0.041(4) 0.025(3)
C12 0.090(5) 0.234(11) 0.087(6) -0.060(7) 0.040(5) 0.017(6)
C11 0.126(6) 0.088(6) 0.238(13) -0.096(7) -0.052(7) 0.047(5)

loop_
_atom_type_symbol
_atom_type_description
_atom_type_scat_dispersion_real
_atom_type_scat_dispersion_imag
_atom_type_scat_source
C C 0.0181 0.0091 'International Tables Vol C Tables 4.2.6.8 and 6.1.1.4'
H H 0.0000 0.0000 'International Tables Vol C Tables 4.2.6.8 and 6.1.1.4'
N N 0.0311 0.0180 'International Tables Vol C Tables 4.2.6.8 and 6.1.1.4'
Si Si 0.2541 0.3302 'International Tables Vol C Tables 4.2.6.8 and 6.1.1.4'
Cl Cl 0.3639 0.7018 'International Tables Vol C Tables 4.2.6.8 and 6.1.1.4'
Ni Ni -3.0029 0.5091 'International Tables Vol C Tables 4.2.6.8 and 6.1.1.4'
As As -0.9300 1.0051 'International Tables Vol C Tables 4.2.6.8 and 6.1.1.4'

loop_
_geom_angle_atom_site_label_1
_geom_angle_atom_site_label_2
_geom_angle_atom_site_label_3
_geom_angle
Ni1 As1 Si1 103.04(4)
Ni2 As2 Si2 104.92(4)
C16 Ni1 C27 174.57(14)
C16 Ni1 Cl1 88.21(11)
C27 Ni1 Cl1 88.10(11)
C16 Ni1 As1 89.87(11)
C27 Ni1 As1 93.24(11)
Cl1 Ni1 As1 172.01(4)
C64 Ni2 C53 171.05(17)
C64 Ni2 Cl2 89.65(11)
C53 Ni2 Cl2 91.48(11)
C64 Ni2 As2 91.90(12)
C53 Ni2 As2 89.62(12)
Cl2 Ni2 As2 162.96(5)
N6 Si2 As2 114.92(11)
N1 Si3 C13 113.9(2)
N1 Si3 C14 107.7(2)
C13 Si3 C14 107.9(3)
N1 Si3 C15 110.0(2)
C13 Si3 C15 107.2(3)
C14 Si3 C15 110.1(3)
N6 Si4 C52 110.61(19)
N6 Si4 C50 110.25(19)
C52 Si4 C50 109.5(3)
N6 Si4 C51 108.6(2)
C52 Si4 C51 108.8(2)
C50 Si4 C51 109.0(2)
N1 Si1 As1 113.16(12)
C16 N2 C18 110.9(3)
C16 N2 C19 120.8(3)
C18 N2 C19 128.3(3)
C27 N4 C28 110.9(4)
C27 N4 C30 120.8(4)
C28 N4 C30 128.2(4)
C64 N9 C65 111.0(4)
C64 N9 C67 120.5(4)
C65 N9 C67 128.1(4)
C53 N8 C54 111.3(3)
C53 N8 C56 120.8(4)
C54 N8 C56 127.9(3)
C1 N1 Si3 118.9(2)
C1 N1 Si1 117.4(3)
Si3 N1 Si1 123.6(2)
C53 N7 C55 111.3(3)
C53 N7 C59 121.1(3)
C55 N7 C59 127.6(3)
C38 N6 Si4 120.8(3)
C38 N6 Si2 120.8(3)
Si4 N6 Si2 118.02(18)
C16 N3 C17 111.4(3)
C16 N3 C22 120.2(3)
C17 N3 C22 128.2(3)
C27 N5 C29 110.7(4)
C27 N5 C33 121.1(4)
C29 N5 C33 128.0(4)
C64 N10 C66 111.0(4)
C64 N10 C70 121.1(4)
C66 N10 C70 127.7(4)
N3 C22 C23 111.9(3)
N3 C22 C24 112.3(3)
C23 C22 C24 112.6(4)
N8 C53 N7 104.3(3)
N8 C53 Ni2 129.9(3)
N7 C53 Ni2 125.2(3)
C18 C17 N3 105.6(4)
C18 C17 C25 129.7(4)
N3 C17 C25 124.7(4)
C66 C65 N9 107.3(4)
C66 C65 C73 128.7(5)
N9 C65 C73 124.0(5)
C2 C1 C6 119.8(4)
C2 C1 N1 119.8(4)
C6 C1 N1 120.4(4)
C65 C66 N10 106.6(4)
C65 C66 C74 127.8(5)
N10 C66 C74 125.6(5)
C17 C18 N2 107.0(4)
C17 C18 C26 127.3(4)
N2 C18 C26 125.5(4)
N4 C27 N5 104.6(4)
N4 C27 Ni1 128.7(3)
N5 C27 Ni1 124.9(3)
C39 C38 C43 120.1(4)
C39 C38 N6 120.7(3)
C43 C38 N6 119.1(3)
C54 C55 N7 106.3(4)
C54 C55 C63 127.6(4)
N7 C55 C63 126.1(4)
N3 C16 N2 105.1(3)
N3 C16 Ni1 125.8(3)
N2 C16 Ni1 128.5(3)
C55 C54 N8 106.8(3)
C55 C54 C62 128.4(4)
N8 C54 C62 124.8(4)
C5 C6 C1 119.0(4)
C5 C6 C10 119.2(5)
C1 C6 C10 121.7(4)
C29 C28 N4 106.9(4)
C29 C28 C36 128.8(4)
N4 C28 C36 124.2(4)
C42 C43 C38 118.5(4)
C42 C43 C47 118.9(4)
C38 C43 C47 122.6(4)
C39 C44 C45 111.1(4)
C39 C44 C46 112.4(4)
C45 C44 C46 109.9(4)
N2 C19 C20 112.8(3)
N2 C19 C21 110.8(4)
C20 C19 C21 113.8(4)
C40 C39 C38 118.9(4)
C40 C39 C44 119.0(4)
C38 C39 C44 122.1(4)
N7 C59 C61 111.8(4)
N7 C59 C60 112.9(4)
C61 C59 C60 113.5(4)
N10 C64 N9 104.1(4)
N10 C64 Ni2 131.5(3)
N9 C64 Ni2 124.4(3)
N8 C56 C58 111.4(4)
N8 C56 C57 110.8(4)
C58 C56 C57 113.2(4)
C3 C2 C1 117.9(5)
C3 C2 C7 121.0(4)
C1 C2 C7 121.1(4)
C42 C41 C40 119.1(4)
N9 C67 C69 111.7(4)
N9 C67 C68 113.1(4)
C69 C67 C68 112.0(4)
C41 C42 C43 121.9(4)
N5 C33 C35 112.2(4)
N5 C33 C34 113.1(4)
C35 C33 C34 112.7(4)
C2 C7 C9 113.7(4)
C2 C7 C8 109.9(4)
C9 C7 C8 108.9(4)
N4 C30 C32 112.1(4)
N4 C30 C31 112.7(3)
C32 C30 C31 112.3(4)
C28 C29 N5 106.8(4)
C28 C29 C37 127.8(5)
N5 C29 C37 125.4(5)
C43 C47 C49 112.2(4)
C43 C47 C48 110.4(4)
C49 C47 C48 109.8(4)
C4 C3 C2 122.3(5)
N10 C70 C71 113.1(4)
N10 C70 C72 110.9(4)
C71 C70 C72 112.5(4)
C41 C40 C39 121.4(4)
C4 C5 C6 121.6(5)
C11 C10 C6 111.5(5)
C11 C10 C12 111.0(6)
C6 C10 C12 110.2(6)
C5 C4 C3 119.2(5)

loop_
_geom_bond_atom_site_label_1
_geom_bond_atom_site_label_2
_geom_bond_distance
As1 Ni1 2.3120(7)
As1 Si1 2.3252(12)
As2 Ni2 2.3079(8)
As2 Si2 2.3258(11)
Ni1 C16 1.892(4)
Ni1 C27 1.909(4)
Ni1 Cl1 2.2546(10)
Ni2 C64 1.897(4)
Ni2 C53 1.913(4)
Ni2 Cl2 2.2370(11)
Si2 N6 1.750(3)
Si3 N1 1.738(4)
Si3 C13 1.857(5)
Si3 C14 1.859(6)
Si3 C15 1.862(4)
Si4 N6 1.744(3)
Si4 C52 1.863(5)
Si4 C50 1.866(5)
Si4 C51 1.876(5)
Si1 N1 1.745(3)
N2 C16 1.350(5)
N2 C18 1.390(5)
N2 C19 1.488(5)
N4 C27 1.346(5)
N4 C28 1.404(5)
N4 C30 1.476(5)
N9 C64 1.369(5)
N9 C65 1.388(6)
N9 C67 1.470(6)
N8 C53 1.356(5)
N8 C54 1.398(5)
N8 C56 1.476(5)
N1 C1 1.445(5)
N7 C53 1.367(5)
N7 C55 1.398(5)
N7 C59 1.475(5)
N6 C38 1.440(5)
N3 C16 1.348(5)
N3 C17 1.400(5)
N3 C22 1.476(5)
N5 C27 1.366(5)
N5 C29 1.396(6)
N5 C33 1.462(6)
N10 C64 1.361(5)
N10 C66 1.402(5)
N10 C70 1.471(6)
C22 C23 1.527(5)
C22 C24 1.527(6)
C17 C18 1.360(6)
C17 C25 1.493(6)
C65 C66 1.339(7)
C65 C73 1.512(6)
C1 C2 1.414(5)
C1 C6 1.415(6)
C66 C74 1.496(7)
C18 C26 1.498(6)
C38 C39 1.400(5)
C38 C43 1.416(5)
C55 C54 1.353(6)
C55 C63 1.490(6)
C54 C62 1.499(5)
C6 C5 1.392(7)
C6 C10 1.512(6)
C32 C30 1.525(5)
C28 C29 1.334(7)
C28 C36 1.489(7)
C43 C42 1.388(6)
C43 C47 1.509(6)
C44 C39 1.511(6)
C44 C45 1.532(7)
C44 C46 1.533(6)
C19 C20 1.511(6)
C19 C21 1.535(5)
C39 C40 1.397(6)
C59 C61 1.506(7)
C59 C60 1.518(5)
C56 C58 1.516(6)
C56 C57 1.531(7)
C2 C3 1.402(7)
C2 C7 1.502(7)
C41 C42 1.379(7)
C41 C40 1.385(7)
C67 C69 1.518(6)
C67 C68 1.528(6)
C31 C30 1.530(5)
C33 C35 1.517(5)
C33 C34 1.531(6)
C7 C9 1.542(6)
C7 C8 1.559(7)
C71 C70 1.512(7)
C29 C37 1.496(6)
C47 C49 1.528(6)
C47 C48 1.553(7)
C3 C4 1.374(8)
C70 C72 1.526(6)
C5 C4 1.373(7)
C10 C11 1.508(8)
C10 C12 1.539(9)
